data_7031287
loop_
_publ_author_name
'Zhao, Ruiguo'
'Liu, Taotao'
'Wang, Liying'
'Ma, Haiyan'

_publ_section_title
;
 High temperature ethylene polymerization catalyzed by titanium(iv)
 complexes with tetradentate aminophenolate ligands in cis-O, N, N
 chelating mode.
;
_journal_issue 33
_journal_name_full 'Dalton transactions (Cambridge, England : 2003)'
_journal_page_first 12663
_journal_page_last 12677
_journal_paper_doi 10.1039/c4dt01122h
_journal_volume 43
_journal_year 2014
_chemical_formula_sum 'C29 H43 Cl3 N2 O2 Ti'
_chemical_formula_weight 605.90
_chemical_name_systematic
; 
 ? 
;
_space_group_IT_number 15
_symmetry_cell_setting monoclinic
_symmetry_space_group_name_Hall '-C 2yc'
_symmetry_space_group_name_H-M 'C 1 2/c 1'
_atom_sites_solution_hydrogens geom
_atom_sites_solution_primary direct
_atom_sites_solution_secondary difmap
_audit_creation_method SHELXL-97
_cell_angle_alpha 90.00
_cell_angle_beta 127.231(8)
_cell_angle_gamma 90.00
_cell_formula_units_Z 8
_cell_length_a 31.567(14)
_cell_length_b 12.607(5)
_cell_length_c 24.650(10)
_cell_measurement_reflns_used 942
_cell_measurement_temperature 293(2)
_cell_measurement_theta_max 24.232
_cell_measurement_theta_min 2.922
_cell_volume 7811(6)
_computing_cell_refinement 'Bruker SMART'
_computing_data_collection 'Bruker SMART'
_computing_data_reduction 'Bruker SHELXTL'
_computing_molecular_graphics 'Bruker SHELXTL'
_computing_publication_material 'Bruker SHELXTL'
_computing_structure_refinement 'SHELXL-97 (Sheldrick, 1997)'
_computing_structure_solution 'SHELXS-97 (Sheldrick, 1990)'
_diffrn_ambient_temperature 293(2)
_diffrn_measured_fraction_theta_full 0.954
_diffrn_measured_fraction_theta_max 0.954
_diffrn_measurement_device_type 'CCD area detector'
_diffrn_measurement_method 'phi and omega scans'
_diffrn_radiation_monochromator graphite
_diffrn_radiation_source 'fine-focus sealed tube'
_diffrn_radiation_type MoK\a
_diffrn_radiation_wavelength 0.71073
_diffrn_reflns_av_R_equivalents 0.0000
_diffrn_reflns_av_sigmaI/netI 0.0889
_diffrn_reflns_limit_h_max 31
_diffrn_reflns_limit_h_min -40
_diffrn_reflns_limit_k_max 16
_diffrn_reflns_limit_k_min 0
_diffrn_reflns_limit_l_max 30
_diffrn_reflns_limit_l_min 0
_diffrn_reflns_number 8551
_diffrn_reflns_theta_full 27.50
_diffrn_reflns_theta_max 27.50
_diffrn_reflns_theta_min 1.62
_exptl_absorpt_coefficient_mu 0.446
_exptl_absorpt_correction_T_max 0.9361
_exptl_absorpt_correction_T_min 0.8244
_exptl_absorpt_correction_type multi-scan
_exptl_absorpt_process_details sadabs
_exptl_crystal_colour black
_exptl_crystal_density_diffrn 1.031
_exptl_crystal_density_method 'not measured'
_exptl_crystal_description block
_exptl_crystal_F_000 2560
_exptl_crystal_size_max 0.45
_exptl_crystal_size_mid 0.20
_exptl_crystal_size_min 0.15
_refine_diff_density_max 1.547
_refine_diff_density_min -0.632
_refine_diff_density_rms 0.201
_refine_ls_extinction_method none
_refine_ls_goodness_of_fit_ref 0.996
_refine_ls_hydrogen_treatment constr
_refine_ls_matrix_type full
_refine_ls_number_parameters 334
_refine_ls_number_reflns 8551
_refine_ls_number_restraints 6
_refine_ls_restrained_S_all 1.003
_refine_ls_R_factor_all 0.1486
_refine_ls_R_factor_gt 0.0840
_refine_ls_shift/su_max 0.000
_refine_ls_shift/su_mean 0.000
_refine_ls_structure_factor_coef Fsqd
_refine_ls_weighting_details 'calc w=1/[\s^2^(Fo^2^)+(0.1495P)^2^+0.0000P] where P=(Fo^2^+2Fc^2^)/3'
_refine_ls_weighting_scheme calc
_refine_ls_wR_factor_gt 0.2359
_refine_ls_wR_factor_ref 0.2684
_reflns_number_gt 4143
_reflns_number_total 8551
_reflns_threshold_expression >2sigma(I)
_cod_data_source_file c4dt01122h2.cif
_cod_data_source_block a01015a
_cod_depositor_comments
;
The following automatic conversions were performed:

'_symmetry_cell_setting' value 'Monoclinic' changed to 'monoclinic'
according to
/usr/data/users/saulius/crontab/automatic-downloads/rss-feeds/RSC/lib/dictionaries/cif_core.dic
dictionary named 'cif_core.dic' version 2.4.2 from 2011-04-26.

Automatic conversion script
Id: cif_fix_values 2281 2013-09-26 08:29:07Z andrius 

 Adding full bibliography for 7031286--7031289.cif.
;
_cod_original_cell_volume 7810(6)
_cod_original_sg_symbol_H-M C2/c
_cod_database_code 7031287

loop_
_symmetry_equiv_pos_as_xyz
'x, y, z'
'-x, y, -z+1/2'
'x+1/2, y+1/2, z'
'-x+1/2, y+1/2, -z+1/2'
'-x, -y, -z'
'x, -y, z-1/2'
'-x+1/2, -y+1/2, -z'
'x+1/2, -y+1/2, z-1/2'

loop_
_atom_site_label
_atom_site_type_symbol
_atom_site_fract_x
_atom_site_fract_y
_atom_site_fract_z
_atom_site_U_iso_or_equiv
_atom_site_adp_type
_atom_site_occupancy
_atom_site_symmetry_multiplicity
_atom_site_calc_flag
_atom_site_refinement_flags
Ti1 Ti 0.14670(3) 0.92362(7) 0.62956(4) 0.0405(3) Uani 1 1 d .
C1 C 0.2756(5) 0.9083(8) 1.0746(5) 0.136(4) Uani 1 1 d .
H1A H 0.3138 0.9096 1.1055 0.205 Uiso 1 1 calc R
H1B H 0.2637 0.8368 1.0596 0.205 Uiso 1 1 calc R
H1C H 0.2615 0.9342 1.0974 0.205 Uiso 1 1 calc R
C2 C 0.2720(5) 1.0913(8) 1.0320(6) 0.141(4) Uani 1 1 d U
H2A H 0.2582 1.1330 0.9919 0.211 Uiso 1 1 calc R
H2B H 0.3101 1.0962 1.0620 0.211 Uiso 1 1 calc R
H2C H 0.2580 1.1175 1.0549 0.211 Uiso 1 1 calc R
C3 C 0.1960(5) 0.9685(11) 0.9723(6) 0.160(5) Uani 1 1 d .
H3A H 0.1785 1.0099 0.9314 0.241 Uiso 1 1 calc R
H3B H 0.1857 0.9933 0.9995 0.241 Uiso 1 1 calc R
H3C H 0.1861 0.8953 0.9607 0.241 Uiso 1 1 calc R
C4 C 0.2560(3) 0.9795(6) 1.0124(3) 0.0738(19) Uani 1 1 d .
C5 C 0.2738(2) 0.9356(5) 0.9716(3) 0.0541(14) Uani 1 1 d .
C6 C 0.2493(2) 0.9620(4) 0.9032(2) 0.0434(12) Uani 1 1 d .
C7 C 0.26264(19) 0.9114(4) 0.8658(2) 0.0399(11) Uani 1 1 d .
C8 C 0.3055(2) 0.8409(4) 0.8988(2) 0.0428(12) Uani 1 1 d .
H8A H 0.3155 0.8084 0.8742 0.051 Uiso 1 1 calc R
C9 C 0.3332(2) 0.8187(4) 0.9666(3) 0.0521(14) Uani 1 1 d .
C10 C 0.3158(2) 0.8650(5) 1.0008(3) 0.0575(15) Uani 1 1 d .
H10A H 0.3335 0.8476 1.0464 0.069 Uiso 1 1 calc R
C11 C 0.2269(3) 1.1415(5) 0.8663(3) 0.0745(19) Uani 1 1 d .
H11A H 0.1975 1.1901 0.8436 0.112 Uiso 1 1 calc R
H11B H 0.2409 1.1356 0.8410 0.112 Uiso 1 1 calc R
H11C H 0.2542 1.1671 0.9114 0.112 Uiso 1 1 calc R
C12 C 0.3802(2) 0.7441(5) 1.0023(3) 0.0705(18) Uani 1 1 d .
H12A H 0.3864 0.7201 0.9707 0.106 Uiso 1 1 calc R
H12B H 0.3729 0.6843 1.0196 0.106 Uiso 1 1 calc R
H12C H 0.4112 0.7805 1.0394 0.106 Uiso 1 1 calc R
C13 C 0.23301(18) 0.9358(4) 0.7909(2) 0.0393(11) Uani 1 1 d .
H13A H 0.2431 0.9920 0.7765 0.047 Uiso 1 1 calc R
C14 C 0.1447(2) 0.8682(4) 0.7513(3) 0.0450(12) Uani 1 1 d .
H14A H 0.1230 0.8048 0.7323 0.054 Uiso 1 1 calc R
H14B H 0.1618 0.8695 0.7998 0.054 Uiso 1 1 calc R
C15 C 0.1103(2) 0.9634(5) 0.7186(3) 0.0516(14) Uani 1 1 d .
H15A H 0.0840 0.9642 0.7272 0.062 Uiso 1 1 calc R
H15B H 0.1318 1.0269 0.7387 0.062 Uiso 1 1 calc R
C16 C 0.0564(3) 1.0690(5) 0.6175(4) 0.078(2) Uani 1 1 d .
H16A H 0.0307 1.0784 0.6260 0.117 Uiso 1 1 calc R
H16B H 0.0388 1.0719 0.5693 0.117 Uiso 1 1 calc R
H16C H 0.0825 1.1243 0.6397 0.117 Uiso 1 1 calc R
C17 C 0.0400(2) 0.8823(5) 0.6110(3) 0.0671(18) Uani 1 1 d .
H17A H 0.0138 0.9000 0.6176 0.101 Uiso 1 1 calc R
H17B H 0.0549 0.8140 0.6307 0.101 Uiso 1 1 calc R
H17C H 0.0235 0.8803 0.5631 0.101 Uiso 1 1 calc R
C18 C 0.20557(19) 0.7533(4) 0.7500(2) 0.0406(11) Uani 1 1 d .
H18A H 0.2409 0.7360 0.7845 0.049 Uiso 1 1 calc R
C19 C 0.16606(18) 0.6699(4) 0.7023(2) 0.0361(11) Uani 1 1 d .
C20 C 0.13110(18) 0.6872(4) 0.6323(2) 0.0378(11) Uani 1 1 d .
C21 C 0.10240(18) 0.6052(4) 0.5855(2) 0.0411(12) Uani 1 1 d .
C22 C 0.10502(19) 0.5066(4) 0.6128(3) 0.0501(13) Uani 1 1 d .
H22A H 0.0856 0.4506 0.5832 0.060 Uiso 1 1 calc R
C23 C 0.1356(2) 0.4887(4) 0.6825(3) 0.0485(13) Uani 1 1 d .
C24 C 0.16694(19) 0.5703(4) 0.7263(3) 0.0433(12) Uani 1 1 d .
H24A H 0.1892 0.5578 0.7730 0.052 Uiso 1 1 calc R
C25 C 0.1350(3) 0.3798(5) 0.7094(4) 0.0724(19) Uani 1 1 d .
H25A H 0.1583 0.3806 0.7583 0.109 Uiso 1 1 calc R
H25B H 0.1469 0.3270 0.6933 0.109 Uiso 1 1 calc R
H25C H 0.0995 0.3633 0.6935 0.109 Uiso 1 1 calc R
C26 C 0.0715(2) 0.6223(5) 0.5082(3) 0.0546(14) Uani 1 1 d .
C27 C 0.0267(2) 0.7025(5) 0.4808(3) 0.0674(18) Uani 1 1 d .
H27A H 0.0025 0.6774 0.4893 0.101 Uiso 1 1 calc R
H27B H 0.0080 0.7112 0.4327 0.101 Uiso 1 1 calc R
H27C H 0.0413 0.7694 0.5033 0.101 Uiso 1 1 calc R
C28 C 0.1102(3) 0.6605(6) 0.4947(3) 0.076(2) Uani 1 1 d .
H28A H 0.1265 0.7256 0.5188 0.114 Uiso 1 1 calc R
H28B H 0.0913 0.6722 0.4467 0.114 Uiso 1 1 calc R
H28C H 0.1372 0.6078 0.5100 0.114 Uiso 1 1 calc R
C29 C 0.0474(3) 0.5184(5) 0.4684(3) 0.0723(19) Uani 1 1 d .
H29A H 0.0224 0.4916 0.4750 0.108 Uiso 1 1 calc R
H29B H 0.0752 0.4673 0.4846 0.108 Uiso 1 1 calc R
H29C H 0.0296 0.5314 0.4208 0.108 Uiso 1 1 calc R
Cl1 Cl 0.17760(6) 1.09701(11) 0.66860(7) 0.0597(4) Uani 1 1 d .
Cl2 Cl 0.09028(6) 0.97575(12) 0.51894(7) 0.0653(5) Uani 1 1 d .
Cl3 Cl 0.22316(5) 0.88544(13) 0.64286(7) 0.0572(4) Uani 1 1 d .
N1 N 0.08295(16) 0.9638(4) 0.6445(2) 0.0516(11) Uani 1 1 d .
N2 N 0.18610(15) 0.8651(3) 0.74007(19) 0.0356(9) Uani 1 1 d .
O2 O 0.12587(12) 0.7885(3) 0.61044(15) 0.0412(8) Uani 1 1 d .
O3 O 0.20898(15) 1.0383(3) 0.87074(19) 0.0544(10) Uani 1 1 d .

loop_
_atom_site_aniso_label
_atom_site_aniso_U_11
_atom_site_aniso_U_22
_atom_site_aniso_U_33
_atom_site_aniso_U_23
_atom_site_aniso_U_13
_atom_site_aniso_U_12
Ti1 0.0368(5) 0.0348(5) 0.0368(5) 0.0043(4) 0.0154(4) -0.0032(4)
C1 0.226(12) 0.138(9) 0.106(7) 0.025(6) 0.132(8) 0.049(8)
C2 0.211(8) 0.136(7) 0.156(7) -0.049(5) 0.154(7) -0.024(6)
C3 0.167(11) 0.238(15) 0.149(10) 0.023(10) 0.133(9) 0.020(10)
C4 0.109(6) 0.069(5) 0.068(4) -0.005(4) 0.067(4) 0.005(4)
C5 0.074(4) 0.044(3) 0.051(3) -0.004(3) 0.041(3) -0.004(3)
C6 0.048(3) 0.036(3) 0.041(3) -0.006(2) 0.024(2) -0.003(2)
C7 0.041(3) 0.034(3) 0.041(3) -0.006(2) 0.023(2) -0.007(2)
C8 0.045(3) 0.037(3) 0.041(3) -0.008(2) 0.024(2) -0.003(2)
C9 0.058(3) 0.036(3) 0.044(3) -0.001(2) 0.021(3) 0.003(3)
C10 0.074(4) 0.048(4) 0.043(3) 0.000(3) 0.031(3) -0.003(3)
C11 0.089(5) 0.041(4) 0.071(4) 0.000(3) 0.036(4) 0.009(3)
C12 0.069(4) 0.056(4) 0.056(4) 0.001(3) 0.022(3) 0.017(3)
C13 0.040(3) 0.038(3) 0.033(2) -0.001(2) 0.018(2) -0.012(2)
C14 0.042(3) 0.048(3) 0.049(3) -0.004(2) 0.030(3) -0.004(2)
C15 0.042(3) 0.054(4) 0.056(3) -0.005(3) 0.029(3) 0.004(3)
C16 0.053(4) 0.060(4) 0.091(5) 0.010(4) 0.028(4) 0.022(3)
C17 0.038(3) 0.074(5) 0.068(4) -0.004(3) 0.020(3) -0.005(3)
C18 0.033(2) 0.030(3) 0.039(3) 0.001(2) 0.011(2) 0.001(2)
C19 0.032(2) 0.033(3) 0.037(3) -0.002(2) 0.018(2) -0.001(2)
C20 0.034(3) 0.032(3) 0.040(3) 0.004(2) 0.019(2) 0.003(2)
C21 0.031(2) 0.037(3) 0.040(3) -0.004(2) 0.014(2) -0.001(2)
C22 0.038(3) 0.039(3) 0.051(3) -0.006(2) 0.015(2) -0.006(2)
C23 0.042(3) 0.033(3) 0.064(4) 0.006(3) 0.028(3) 0.002(2)
C24 0.039(3) 0.037(3) 0.041(3) 0.006(2) 0.017(2) 0.001(2)
C25 0.068(4) 0.041(4) 0.081(5) 0.008(3) 0.031(4) -0.010(3)
C26 0.047(3) 0.050(4) 0.046(3) -0.005(3) 0.017(3) -0.004(3)
C27 0.056(4) 0.051(4) 0.046(3) 0.004(3) 0.005(3) 0.005(3)
C28 0.075(4) 0.100(6) 0.052(4) -0.009(4) 0.038(4) -0.009(4)
C29 0.068(4) 0.061(4) 0.054(4) -0.018(3) 0.019(3) -0.004(3)
Cl1 0.0607(9) 0.0369(8) 0.0541(8) 0.0043(6) 0.0203(7) -0.0109(6)
Cl2 0.0603(9) 0.0546(9) 0.0437(8) 0.0136(7) 0.0118(7) -0.0072(7)
Cl3 0.0491(8) 0.0722(10) 0.0541(8) -0.0013(7) 0.0332(7) -0.0053(7)
N1 0.037(2) 0.047(3) 0.057(3) 0.003(2) 0.021(2) 0.007(2)
N2 0.033(2) 0.033(2) 0.035(2) -0.0020(16) 0.0176(18) -0.0009(17)
O2 0.0393(18) 0.036(2) 0.0348(17) 0.0024(14) 0.0154(15) -0.0043(15)
O3 0.060(2) 0.044(2) 0.055(2) -0.0022(18) 0.032(2) 0.0074(18)

loop_
_atom_type_symbol
_atom_type_description
_atom_type_scat_dispersion_real
_atom_type_scat_dispersion_imag
_atom_type_scat_source
C C 0.0033 0.0016 'International Tables Vol C Tables 4.2.6.8 and 6.1.1.4'
H H 0.0000 0.0000 'International Tables Vol C Tables 4.2.6.8 and 6.1.1.4'
N N 0.0061 0.0033 'International Tables Vol C Tables 4.2.6.8 and 6.1.1.4'
O O 0.0106 0.0060 'International Tables Vol C Tables 4.2.6.8 and 6.1.1.4'
Cl Cl 0.1484 0.1585 'International Tables Vol C Tables 4.2.6.8 and 6.1.1.4'
Ti Ti 0.2776 0.4457 'International Tables Vol C Tables 4.2.6.8 and 6.1.1.4'

loop_
_geom_angle_atom_site_label_1
_geom_angle_atom_site_label_2
_geom_angle_atom_site_label_3
_geom_angle
O2 Ti1 Cl2 93.61(11)
O2 Ti1 Cl3 91.45(12)
Cl2 Ti1 Cl3 103.08(7)
O2 Ti1 N1 91.95(16)
Cl2 Ti1 N1 90.10(13)
Cl3 Ti1 N1 166.15(12)
O2 Ti1 N2 81.77(14)
Cl2 Ti1 N2 166.54(11)
Cl3 Ti1 N2 89.72(10)
N1 Ti1 N2 77.49(15)
O2 Ti1 Cl1 172.81(11)
Cl2 Ti1 Cl1 92.99(6)
Cl3 Ti1 Cl1 89.80(7)
N1 Ti1 Cl1 85.22(13)
N2 Ti1 Cl1 91.16(11)
C4 C1 H1A 109.5
C4 C1 H1B 109.5
H1A C1 H1B 109.5
C4 C1 H1C 109.5
H1A C1 H1C 109.5
H1B C1 H1C 109.5
C4 C2 H2A 109.5
C4 C2 H2B 109.5
H2A C2 H2B 109.5
C4 C2 H2C 109.5
H2A C2 H2C 109.5
H2B C2 H2C 109.5
C4 C3 H3A 109.5
C4 C3 H3B 109.5
H3A C3 H3B 109.5
C4 C3 H3C 109.5
H3A C3 H3C 109.5
H3B C3 H3C 109.5
C2 C4 C3 110.1(8)
C2 C4 C5 111.9(6)
C3 C4 C5 110.5(6)
C2 C4 C1 112.1(8)
C3 C4 C1 100.7(7)
C5 C4 C1 111.0(6)
C10 C5 C6 115.8(5)
C10 C5 C4 120.7(5)
C6 C5 C4 123.4(6)
C7 C6 O3 118.4(4)
C7 C6 C5 121.5(5)
O3 C6 C5 120.0(5)
C6 C7 C8 118.9(4)
C6 C7 C13 120.5(5)
C8 C7 C13 120.5(4)
C9 C8 C7 121.3(5)
C9 C8 H8A 119.3
C7 C8 H8A 119.3
C8 C9 C10 117.6(5)
C8 C9 C12 121.0(5)
C10 C9 C12 121.3(5)
C9 C10 C5 124.3(5)
C9 C10 H10A 117.8
C5 C10 H10A 117.8
O3 C11 H11A 109.5
O3 C11 H11B 109.5
H11A C11 H11B 109.5
O3 C11 H11C 109.5
H11A C11 H11C 109.5
H11B C11 H11C 109.5
C9 C12 H12A 109.5
C9 C12 H12B 109.5
H12A C12 H12B 109.5
C9 C12 H12C 109.5
H12A C12 H12C 109.5
H12B C12 H12C 109.5
C7 C13 N2 117.5(4)
C7 C13 H13A 121.3
N2 C13 H13A 121.3
C15 C14 N2 111.0(4)
C15 C14 H14A 109.4
N2 C14 H14A 109.4
C15 C14 H14B 109.4
N2 C14 H14B 109.4
H14A C14 H14B 108.0
N1 C15 C14 111.1(4)
N1 C15 H15A 109.4
C14 C15 H15A 109.4
N1 C15 H15B 109.4
C14 C15 H15B 109.4
H15A C15 H15B 108.0
N1 C16 H16A 109.5
N1 C16 H16B 109.5
H16A C16 H16B 109.5
N1 C16 H16C 109.5
H16A C16 H16C 109.5
H16B C16 H16C 109.5
N1 C17 H17A 109.5
N1 C17 H17B 109.5
H17A C17 H17B 109.5
N1 C17 H17C 109.5
H17A C17 H17C 109.5
H17B C17 H17C 109.5
N2 C18 C19 117.7(4)
N2 C18 H18A 121.1
C19 C18 H18A 121.1
C24 C19 C20 118.0(4)
C24 C19 C18 120.5(4)
C20 C19 C18 121.2(4)
O2 C20 C19 117.1(4)
O2 C20 C21 120.4(4)
C19 C20 C21 122.5(5)
C22 C21 C20 116.3(5)
C22 C21 C26 122.0(5)
C20 C21 C26 121.7(5)
C23 C22 C21 122.5(5)
C23 C22 H22A 118.8
C21 C22 H22A 118.8
C24 C23 C22 118.6(5)
C24 C23 C25 121.3(5)
C22 C23 C25 120.0(5)
C19 C24 C23 121.5(5)
C19 C24 H24A 119.2
C23 C24 H24A 119.2
C23 C25 H25A 109.5
C23 C25 H25B 109.5
H25A C25 H25B 109.5
C23 C25 H25C 109.5
H25A C25 H25C 109.5
H25B C25 H25C 109.5
C27 C26 C28 110.2(5)
C27 C26 C29 108.4(5)
C28 C26 C29 106.4(5)
C27 C26 C21 111.3(5)
C28 C26 C21 108.8(5)
C29 C26 C21 111.6(5)
C26 C27 H27A 109.5
C26 C27 H27B 109.5
H27A C27 H27B 109.5
C26 C27 H27C 109.5
H27A C27 H27C 109.5
H27B C27 H27C 109.5
C26 C28 H28A 109.5
C26 C28 H28B 109.5
H28A C28 H28B 109.5
C26 C28 H28C 109.5
H28A C28 H28C 109.5
H28B C28 H28C 109.5
C26 C29 H29A 109.5
C26 C29 H29B 109.5
H29A C29 H29B 109.5
C26 C29 H29C 109.5
H29A C29 H29C 109.5
H29B C29 H29C 109.5
C15 N1 C17 109.7(5)
C15 N1 C16 107.7(5)
C17 N1 C16 106.7(4)
C15 N1 Ti1 106.5(3)
C17 N1 Ti1 110.4(4)
C16 N1 Ti1 115.6(4)
C14 N2 C18 108.3(4)
C14 N2 C13 110.9(4)
C18 N2 C13 108.6(3)
C14 N2 Ti1 107.5(3)
C18 N2 Ti1 111.5(3)
C13 N2 Ti1 110.1(3)
C20 O2 Ti1 149.0(3)
C6 O3 C11 113.5(4)

loop_
_geom_bond_atom_site_label_1
_geom_bond_atom_site_label_2
_geom_bond_distance
Ti1 O2 1.783(3)
Ti1 Cl2 2.2721(18)
Ti1 Cl3 2.282(2)
Ti1 N1 2.310(4)
Ti1 N2 2.326(4)
Ti1 Cl1 2.3493(19)
C1 C4 1.547(10)
C1 H1A 0.9600
C1 H1B 0.9600
C1 H1C 0.9600
C2 C4 1.477(11)
C2 H2A 0.9600
C2 H2B 0.9600
C2 H2C 0.9600
C3 C4 1.522(13)
C3 H3A 0.9600
C3 H3B 0.9600
C3 H3C 0.9600
C4 C5 1.523(8)
C5 C10 1.383(8)
C5 C6 1.404(7)
C6 C7 1.381(7)
C6 O3 1.397(6)
C7 C8 1.397(7)
C7 C13 1.511(6)
C8 C9 1.366(7)
C8 H8A 0.9300
C9 C10 1.381(8)
C9 C12 1.511(8)
C10 H10A 0.9300
C11 O3 1.448(7)
C11 H11A 0.9600
C11 H11B 0.9600
C11 H11C 0.9600
C12 H12A 0.9600
C12 H12B 0.9600
C12 H12C 0.9600
C13 N2 1.521(6)
C13 H13A 0.9300
C14 C15 1.487(7)
C14 N2 1.491(6)
C14 H14A 0.9700
C14 H14B 0.9700
C15 N1 1.476(7)
C15 H15A 0.9700
C15 H15B 0.9700
C16 N1 1.493(7)
C16 H16A 0.9600
C16 H16B 0.9600
C16 H16C 0.9600
C17 N1 1.491(7)
C17 H17A 0.9600
C17 H17B 0.9600
C17 H17C 0.9600
C18 N2 1.497(6)
C18 C19 1.507(6)
C18 H18A 0.9300
C19 C24 1.381(7)
C19 C20 1.393(6)
C20 O2 1.357(6)
C20 C21 1.398(7)
C21 C22 1.392(7)
C21 C26 1.543(7)
C22 C23 1.389(7)
C22 H22A 0.9300
C23 C24 1.382(7)
C23 C25 1.530(7)
C24 H24A 0.9300
C25 H25A 0.9600
C25 H25B 0.9600
C25 H25C 0.9600
C26 C27 1.524(8)
C26 C28 1.526(9)
C26 C29 1.534(8)
C27 H27A 0.9600
C27 H27B 0.9600
C27 H27C 0.9600
C28 H28A 0.9600
C28 H28B 0.9600
C28 H28C 0.9600
C29 H29A 0.9600
C29 H29B 0.9600
C29 H29C 0.9600
